data_4321419
loop_
_publ_author_name
'Giannis S. Papaefstathiou'
'Catherine P. Raptopoulou'
'Alexandros Tsohos'
'Aris Terzis'
'Evangelos G. Bakalbassis'
'Spyros P. Perlepes'

_publ_section_title
;
 Alcoholysis of 2,2'-Pyridil, (2-C5H4N)C(O)C(O)(2-C5H4N), in the Presence
 of Copper(II): A Family of Planar Pentanuclear Copper(II) Complexes
 Stabilized by [(2-C5H4N)C(O)(OR)C(O)(OR)(2-C5H4N)]2- and Carboxylate
 Ligands
;
_journal_name_full 'Inorganic Chemistry'
_journal_page_first 4658
_journal_page_last 4662
_journal_paper_doi 10.1021/ic991169k
_journal_volume 39
_journal_year 2000
_chemical_formula_sum 'C48 H74 Cu5 N4 O22'
_chemical_formula_weight 1376.81
_chemical_name_systematic
; 
 ? 
;
_space_group_IT_number 2
_symmetry_cell_setting triclinic
_symmetry_space_group_name_Hall '-P 1'
_symmetry_space_group_name_H-M 'P -1'
_atom_sites_solution_hydrogens geom
_atom_sites_solution_primary direct
_atom_sites_solution_secondary difmap
_audit_creation_method SHELXL
_cell_angle_alpha 65.433(4)
_cell_angle_beta 81.488(4)
_cell_angle_gamma 74.338(3)
_cell_formula_units_Z 1
_cell_length_a 12.522(1)
_cell_length_b 11.117(1)
_cell_length_c 12.643(1)
_cell_measurement_reflns_used 25
_cell_measurement_temperature 298
_cell_measurement_theta_max 27
_cell_measurement_theta_min 11
_cell_volume 1540.0(2)
_computing_cell_refinement 'Program LEAST (UCLA Crystallographic package, C.E.Strouse, 1994)'
_computing_data_collection 'Program COLLECT (UCLA Crystallographic package, C.E.Strouse, 1994)'
_computing_data_reduction 'Program REDUCE (UCLA Crystallographic package, C.E.Strouse, 1994)'
_computing_molecular_graphics ORTEP
_computing_structure_refinement 'SHELXL-93 (Sheldrick, 1993)'
_computing_structure_solution 'SHELXS-86 (Sheldrick, 1990)'
_diffrn_ambient_temperature 298
_diffrn_measurement_device 'P21 Nicolet diffractometer upgraded by Crystal Logic'
_diffrn_measurement_method 'theta-2theta scans'
_diffrn_radiation_monochromator graphite
_diffrn_radiation_source 'fine-focus sealed tube'
_diffrn_radiation_type CuK\a
_diffrn_radiation_wavelength 1.54180
_diffrn_reflns_av_R_equivalents 0.0180
_diffrn_reflns_av_sigmaI/netI 0.0444
_diffrn_reflns_limit_h_max 14
_diffrn_reflns_limit_h_min -14
_diffrn_reflns_limit_k_max 11
_diffrn_reflns_limit_k_min -13
_diffrn_reflns_limit_l_max 0
_diffrn_reflns_limit_l_min -14
_diffrn_reflns_number 5464
_diffrn_reflns_theta_max 64.99
_diffrn_reflns_theta_min 5.21
_diffrn_standards_decay_% 2.8
_diffrn_standards_interval_count 97
_diffrn_standards_number 3
_exptl_absorpt_coefficient_mu 2.539
_exptl_absorpt_correction_T_max 1.00
_exptl_absorpt_correction_T_min 0.75
_exptl_absorpt_correction_type 'psi-scan empirical'
_exptl_crystal_colour blue
_exptl_crystal_density_diffrn 1.485
_exptl_crystal_density_meas 1.46
_exptl_crystal_density_method 'floating method'
_exptl_crystal_description parallelipiped
_exptl_crystal_F_000 711
_exptl_crystal_size_max 0.70
_exptl_crystal_size_mid 0.25
_exptl_crystal_size_min 0.10
_refine_diff_density_max 0.444
_refine_diff_density_min -0.548
_refine_diff_density_rms 0.057
_refine_ls_extinction_method none
_refine_ls_goodness_of_fit_all 1.040
_refine_ls_goodness_of_fit_obs 1.041
_refine_ls_matrix_type full
_refine_ls_number_parameters 432
_refine_ls_number_reflns 5207
_refine_ls_number_restraints 0
_refine_ls_restrained_S_all 1.040
_refine_ls_restrained_S_obs 1.041
_refine_ls_R_factor_all 0.0481
_refine_ls_R_factor_obs 0.0381
_refine_ls_shift/esd_max -1.295
_refine_ls_shift/esd_mean 0.023
_refine_ls_structure_factor_coef Fsqd
_refine_ls_weighting_details 'w=1/[\s^2^(Fo^2^)+(0.0504P)^2^+1.1669P] where P=(Fo^2^+2Fc^2^)/3'
_refine_ls_weighting_scheme calc
_refine_ls_wR_factor_all 0.1115
_refine_ls_wR_factor_obs 0.1011
_reflns_number_observed 4350
_reflns_number_total 5207
_reflns_observed_criterion >2sigma(I)
_cod_data_source_file ic991169k_1.cif
_cod_data_source_block shel93
_cod_depositor_comments
;
The following automatic conversions were performed:

'_refine_ls_weighting_scheme' value 'calc
w=1/[\s^2^(Fo^2^)+(0.0504P)^2^+1.1669P] where P=(Fo^2^+2Fc^2^)/3' was
changed to 'calc'. New tag '_refine_ls_weighting_details' was
created. The value of the new tag was set to
'w=1/[\s^2^(Fo^2^)+(0.0504P)^2^+1.1669P] where P=(Fo^2^+2Fc^2^)/3'.

Automatic conversion script
Id: cif_fix_values 3143 2015-03-26 13:38:13Z robertas 
;
_cod_original_cell_volume 1539.9(3)
_cod_database_code 4321419

loop_
_symmetry_equiv_pos_as_xyz
'x, y, z'
'-x, -y, -z'

loop_
_atom_site_aniso_label
_atom_site_aniso_U_11
_atom_site_aniso_U_22
_atom_site_aniso_U_33
_atom_site_aniso_U_23
_atom_site_aniso_U_13
_atom_site_aniso_U_12
Cu1 0.0326(3) 0.0460(3) 0.0417(3) -0.0183(3) -0.0014(2) -0.0029(2)
Cu2 0.0368(2) 0.0520(3) 0.0449(2) -0.0174(2) -0.0059(2) -0.0044(2)
Cu3 0.0354(2) 0.0510(3) 0.0454(3) -0.0183(2) -0.0044(2) -0.0009(2)
O1 0.0323(10) 0.0472(11) 0.0468(11) -0.0214(9) -0.0022(8) -0.0014(8)
O2 0.0385(11) 0.0525(12) 0.0507(12) -0.0226(10) -0.0077(9) -0.0051(9)
O3 0.0371(10) 0.0473(11) 0.0413(10) -0.0178(9) -0.0015(8) -0.0050(8)
O4 0.0462(11) 0.0533(12) 0.0466(11) -0.0235(10) -0.0075(9) -0.0062(9)
O5 0.0411(12) 0.071(2) 0.0510(13) -0.0297(12) -0.0027(11) -0.0107(11)
N1 0.0445(14) 0.0479(14) 0.0457(14) -0.0143(11) -0.0033(11) -0.0074(11)
N2 0.0386(13) 0.0489(14) 0.0553(15) -0.0204(12) -0.0032(11) 0.0013(11)
O6 0.0561(14) 0.077(2) 0.0558(14) -0.0158(12) -0.0155(11) -0.0133(12)
O8 0.0414(12) 0.070(2) 0.0610(14) -0.0205(12) -0.0105(10) -0.0041(11)
O10 0.084(2) 0.097(2) 0.123(3) -0.065(2) -0.034(2) 0.013(2)
C1 0.056(2) 0.055(2) 0.052(2) -0.010(2) -0.007(2) -0.007(2)
C2 0.067(2) 0.068(2) 0.054(2) -0.014(2) 0.006(2) -0.021(2)
C3 0.052(2) 0.071(2) 0.063(2) -0.024(2) 0.011(2) -0.018(2)
C4 0.041(2) 0.058(2) 0.057(2) -0.019(2) 0.0019(14) -0.0109(14)
C5 0.040(2) 0.051(2) 0.050(2) -0.0213(14) -0.0003(13) -0.0088(13)
C6 0.0298(13) 0.047(2) 0.0424(15) -0.0172(12) -0.0031(11) -0.0058(11)
C7 0.039(2) 0.047(2) 0.053(2) -0.0231(14) 0.0004(13) -0.0050(13)
C8 0.053(2) 0.063(2) 0.056(2) -0.029(2) 0.003(2) -0.007(2)
C9 0.056(2) 0.074(2) 0.069(2) -0.042(2) 0.013(2) -0.006(2)
C10 0.048(2) 0.066(2) 0.084(3) -0.037(2) 0.007(2) 0.005(2)
C11 0.046(2) 0.060(2) 0.067(2) -0.025(2) -0.004(2) 0.006(2)
C12 0.0358(14) 0.048(2) 0.0405(14) -0.0197(12) -0.0030(11) -0.0022(12)
C13 0.063(2) 0.066(2) 0.068(2) -0.034(2) -0.008(2) -0.019(2)
C14 0.100(4) 0.091(3) 0.103(3) -0.051(3) -0.042(3) -0.009(3)
C15 0.065(2) 0.071(3) 0.083(3) -0.044(2) -0.016(2) -0.012(2)
C16 0.105(4) 0.139(5) 0.176(6) -0.093(5) -0.059(4) -0.017(4)
O7 0.084(2) 0.120(3) 0.075(2) -0.037(2) -0.017(2) -0.043(2)
C21 0.051(2) 0.073(2) 0.060(2) -0.035(2) -0.014(2) 0.004(2)
C22 0.093(3) 0.089(3) 0.073(3) -0.031(2) -0.038(2) 0.002(2)
O9 0.058(2) 0.074(2) 0.083(2) -0.0313(15) 0.0006(13) -0.0132(13)
C23 0.041(2) 0.070(2) 0.052(2) -0.025(2) -0.0075(14) 0.004(2)
C24 0.080(3) 0.102(3) 0.088(3) -0.032(3) -0.047(3) 0.013(3)
C25 0.151(7) 0.149(7) 0.210(9) -0.134(7) -0.019(6) -0.017(5)
C26 0.287(16) 0.245(13) 0.315(16) -0.199(13) -0.114(13) 0.028(12)
O11 0.085(2) 0.117(3) 0.100(3) -0.037(2) -0.029(2) -0.034(2)
C27 0.140(7) 0.126(7) 0.270(12) 0.001(7) -0.101(8) -0.047(6)
C28 0.158(9) 0.133(7) 0.398(19) -0.072(10) -0.097(11) -0.032(7)

loop_
_atom_site_label
_atom_site_type_symbol
_atom_site_fract_x
_atom_site_fract_y
_atom_site_fract_z
_atom_site_U_iso_or_equiv
_atom_site_thermal_displace_type
_atom_site_occupancy
_atom_site_calc_flag
_atom_site_refinement_flags
_atom_site_disorder_group
Cu1 Cu 0.5000 0.5000 0.5000 0.0411(2) Uani 1 d S .
Cu2 Cu 0.52797(3) 0.28069(5) 0.76928(4) 0.04592(14) Uani 1 d . .
Cu3 Cu 0.25548(3) 0.68843(4) 0.42713(4) 0.04582(14) Uani 1 d . .
O1 O 0.4374(2) 0.3622(2) 0.6281(2) 0.0428(4) Uani 1 d . .
O2 O 0.2518(2) 0.4454(2) 0.5767(2) 0.0470(5) Uani 1 d . .
O3 O 0.3773(2) 0.6291(2) 0.5358(2) 0.0428(4) Uani 1 d . .
O4 O 0.4001(2) 0.5392(2) 0.7366(2) 0.0479(5) Uani 1 d . .
O5 O 0.6441(2) 0.3658(3) 0.6808(2) 0.0528(6) Uani 1 d . .
N1 N 0.3819(2) 0.2490(3) 0.8475(2) 0.0480(6) Uani 1 d . .
N2 N 0.1668(2) 0.7251(3) 0.5583(2) 0.0499(6) Uani 1 d . .
O6 O 0.5961(2) 0.1878(3) 0.9203(2) 0.0655(6) Uani 1 d . .
O8 O 0.1283(2) 0.7480(3) 0.3319(2) 0.0601(6) Uani 1 d . .
O10 O 0.6099(3) 0.0771(4) 0.7335(4) 0.0978(11) Uani 1 d . .
C1 C 0.3603(3) 0.1676(4) 0.9579(3) 0.0586(9) Uani 1 d . .
C2 C 0.2535(3) 0.1640(4) 1.0017(3) 0.0659(9) Uani 1 d . .
C3 C 0.1663(3) 0.2448(4) 0.9317(3) 0.0636(9) Uani 1 d . .
C4 C 0.1879(3) 0.3287(4) 0.8182(3) 0.0536(8) Uani 1 d . .
C5 C 0.2971(2) 0.3289(3) 0.7785(3) 0.0468(7) Uani 1 d . .
C6 C 0.3305(2) 0.4194(3) 0.6579(2) 0.0406(6) Uani 1 d . .
C7 C 0.2182(2) 0.6533(3) 0.6586(3) 0.0464(7) Uani 1 d . .
C8 C 0.1715(3) 0.6605(4) 0.7622(3) 0.0568(8) Uani 1 d . .
C9 C 0.0672(3) 0.7472(4) 0.7609(4) 0.0654(10) Uani 1 d . .
C10 C 0.0143(3) 0.8198(4) 0.6579(4) 0.0684(10) Uani 1 d . .
C11 C 0.0652(3) 0.8064(4) 0.5583(4) 0.0611(9) Uani 1 d . .
C12 C 0.3320(2) 0.5647(3) 0.6466(2) 0.0422(6) Uani 1 d . .
C13 C 0.4445(4) 0.6497(4) 0.7266(4) 0.0614(9) Uani 1 d . .
C14 C 0.4928(4) 0.6093(5) 0.8409(5) 0.0918(15) Uani 1 d . .
H14A H 0.5222(30) 0.6815(17) 0.8390(12) 0.139(13) Uiso 1 calc R .
H14B H 0.5512(22) 0.5287(24) 0.8555(17) 0.139(13) Uiso 1 calc R .
H14C H 0.4361(8) 0.5918(39) 0.9016(6) 0.139(13) Uiso 1 calc R .
C15 C 0.2546(4) 0.3332(5) 0.5465(4) 0.0681(10) Uani 1 d . .
C16 C 0.1490(5) 0.3616(7) 0.4918(6) 0.126(2) Uani 1 d . .
H16A H 0.1485(27) 0.2877(36) 0.4713(61) 0.240(26) Uiso 1 calc R .
H16B H 0.1420(30) 0.4441(42) 0.4229(36) 0.240(26) Uiso 1 calc R .
H16C H 0.0880(6) 0.3715(76) 0.5456(24) 0.240(26) Uiso 1 calc R .
O7 O 0.7251(3) 0.2994(4) 0.8949(3) 0.0876(9) Uani 1 d . .
C21 C 0.6747(3) 0.2102(4) 0.9549(3) 0.0606(9) Uani 1 d . .
C22 C 0.7080(4) 0.1210(5) 1.0785(4) 0.0861(13) Uani 1 d . .
H22A H 0.6467(12) 0.0842(33) 1.1229(10) 0.136(13) Uiso 1 calc R .
H22B H 0.7283(33) 0.1740(11) 1.1125(12) 0.136(13) Uiso 1 calc R .
H22C H 0.7700(22) 0.0480(24) 1.0785(5) 0.136(13) Uiso 1 calc R .
O9 O 0.1645(2) 0.9519(3) 0.2554(3) 0.0724(7) Uani 1 d . .
C23 C 0.1116(3) 0.8705(4) 0.2600(3) 0.0570(8) Uani 1 d . .
C24 C 0.0196(4) 0.9161(5) 0.1779(4) 0.094(2) Uani 1 d . .
H24A H 0.0261(25) 0.8495(25) 0.1460(34) 0.165(17) Uiso 1 calc R .
H24B H 0.0247(25) 1.0017(26) 0.1160(24) 0.165(17) Uiso 1 calc R .
H24C H -0.0508(4) 0.9260(50) 0.2193(11) 0.165(17) Uiso 1 calc R .
C25 C 0.5754(8) 0.0393(9) 0.6523(8) 0.151(3) Uani 1 d . .
H25A H 0.5150(8) -0.0050(9) 0.6903(8) 0.203(29) Uiso 1 calc R .
H25B H 0.5436(8) 0.1231(9) 0.5890(8) 0.203(29) Uiso 1 calc R .
C26 C 0.6407(11) -0.0357(13) 0.6061(11) 0.259(7) Uani 1 d . .
H26A H 0.6058(34) -0.0326(78) 0.5421(54) 0.280 Uiso 1 calc R .
H26B H 0.6582(62) -0.1275(20) 0.6628(26) 0.280 Uiso 1 calc R .
H26C H 0.7077(35) -0.0038(58) 0.5784(74) 0.280 Uiso 1 calc R .
O11 O 0.1086(3) 0.6408(4) 0.0380(3) 0.0978(11) Uani 1 d . .
C27 C 0.1098(9) 0.5107(9) 0.1102(11) 0.192(5) Uani 1 d . .
H27A H 0.0652(9) 0.5165(9) 0.1782(11) 0.292(51) Uiso 1 calc R .
H27B H 0.0671(9) 0.4803(9) 0.0722(11) 0.292(51) Uiso 1 calc R .
C28 C 0.1899(9) 0.4136(10) 0.1494(13) 0.232(6) Uani 1 d . .
H28A H 0.1666(18) 0.3299(10) 0.1752(67) 0.260(33) Uiso 1 calc R .
H28B H 0.2177(42) 0.4188(46) 0.2138(43) 0.260(33) Uiso 1 calc R .
H28C H 0.2474(28) 0.4167(47) 0.0896(22) 0.260(33) Uiso 1 calc R .
HO5 H 0.6744(35) 0.3589(44) 0.7204(36) 0.058(14) Uiso 1 d . .
HO10 H 0.6887(45) 0.0808(52) 0.7069(44) 0.097(16) Uiso 1 d . .
HO11 H 0.1599(52) 0.6674(64) 0.0516(54) 0.125(22) Uiso 1 d . .
H1 H 0.4162(32) 0.1197(39) 0.9989(33) 0.061(11) Uiso 1 d . .
H2 H 0.2446(36) 0.1084(45) 1.0781(40) 0.079(13) Uiso 1 d . .
H3 H 0.0932(37) 0.2551(42) 0.9621(36) 0.075(12) Uiso 1 d . .
H4 H 0.1277(32) 0.3896(39) 0.7648(33) 0.063(10) Uiso 1 d . .
H8 H 0.2134(28) 0.6067(34) 0.8326(30) 0.050(9) Uiso 1 d . .
H9 H 0.0391(34) 0.7589(40) 0.8217(36) 0.066(11) Uiso 1 d . .
H10 H -0.0487(41) 0.8789(48) 0.6488(40) 0.088(14) Uiso 1 d . .
H11 H 0.0296(34) 0.8504(41) 0.4921(35) 0.067(11) Uiso 1 d . .
H13A H 0.3899(36) 0.7261(44) 0.7142(36) 0.070(12) Uiso 1 d . .
H13B H 0.4982(39) 0.6588(44) 0.6707(40) 0.078(14) Uiso 1 d . .
H15A H 0.3070(42) 0.3326(50) 0.4831(45) 0.096(16) Uiso 1 d . .
H15B H 0.2686(42) 0.2473(56) 0.6154(46) 0.102(17) Uiso 1 d . .

loop_
_atom_type_symbol
_atom_type_description
_atom_type_scat_dispersion_real
_atom_type_scat_dispersion_imag
_atom_type_scat_source
C C 0.0181 0.0091 'International Tables Vol C Tables 4.2.6.8 and 6.1.1.4'
H H 0.0000 0.0000 'International Tables Vol C Tables 4.2.6.8 and 6.1.1.4'
N N 0.0311 0.0180 'International Tables Vol C Tables 4.2.6.8 and 6.1.1.4'
O O 0.0492 0.0322 'International Tables Vol C Tables 4.2.6.8 and 6.1.1.4'
Cu Cu -1.9646 0.5888 'International Tables Vol C Tables 4.2.6.8 and 6.1.1.4'

loop_
_geom_angle_atom_site_label_1
_geom_angle_atom_site_label_2
_geom_angle_atom_site_label_3
_geom_angle
_geom_angle_site_symmetry_1
_geom_angle_site_symmetry_3
_geom_angle_publ_flag
O3 Cu1 O3 179.999(1) 2_666 . ?
O3 Cu1 O1 94.98(8) 2_666 . ?
O3 Cu1 O1 85.02(8) . . ?
O3 Cu1 O1 85.02(8) 2_666 2_666 ?
O3 Cu1 O1 94.98(8) . 2_666 ?
O1 Cu1 O1 180.0 . 2_666 ?
O5 Cu2 O6 98.64(11) . . ?
O5 Cu2 N1 162.98(11) . . ?
O6 Cu2 N1 89.66(11) . . ?
O5 Cu2 O1 90.74(10) . . ?
O6 Cu2 O1 170.62(10) . . ?
N1 Cu2 O1 81.29(9) . . ?
O5 Cu2 O10 92.02(13) . . ?
O6 Cu2 O10 87.91(12) . . ?
N1 Cu2 O10 103.18(13) . . ?
O1 Cu2 O10 91.75(10) . . ?
O5 Cu3 O8 93.93(11) 2_666 . ?
O5 Cu3 N2 171.23(11) 2_666 . ?
O8 Cu3 N2 94.07(11) . . ?
O5 Cu3 O3 90.81(10) 2_666 . ?
O8 Cu3 O3 175.18(9) . . ?
N2 Cu3 O3 81.15(9) . . ?
C6 O1 Cu1 110.1(2) . . ?
C6 O1 Cu2 108.0(2) . . ?
Cu1 O1 Cu2 111.53(10) . . ?
C6 O2 C15 115.2(2) . . ?
C12 O3 Cu1 109.4(2) . . ?
C12 O3 Cu3 105.6(2) . . ?
Cu1 O3 Cu3 109.93(9) . . ?
C12 O4 C13 116.3(3) . . ?
Cu3 O5 Cu2 125.83(14) 2_666 . ?
C5 N1 C1 119.2(3) . . ?
C5 N1 Cu2 112.1(2) . . ?
C1 N1 Cu2 128.6(2) . . ?
C7 N2 C11 119.0(3) . . ?
C7 N2 Cu3 111.9(2) . . ?
C11 N2 Cu3 129.0(2) . . ?
C21 O6 Cu2 129.1(3) . . ?
C23 O8 Cu3 114.7(2) . . ?
C25 O10 Cu2 126.6(4) . . ?
N1 C1 C2 121.6(3) . . ?
C3 C2 C1 119.6(4) . . ?
C2 C3 C4 119.1(3) . . ?
C3 C4 C5 119.0(3) . . ?
N1 C5 C4 121.5(3) . . ?
N1 C5 C6 114.8(3) . . ?
C4 C5 C6 123.7(3) . . ?
O1 C6 O2 112.8(2) . . ?
O1 C6 C5 109.7(2) . . ?
O2 C6 C5 110.7(2) . . ?
O1 C6 C12 106.3(2) . . ?
O2 C6 C12 103.6(2) . . ?
C5 C6 C12 113.5(2) . . ?
N2 C7 C8 122.3(3) . . ?
N2 C7 C12 113.7(3) . . ?
C8 C7 C12 124.1(3) . . ?
C7 C8 C9 118.3(3) . . ?
C10 C9 C8 119.3(3) . . ?
C9 C10 C11 119.3(3) . . ?
N2 C11 C10 121.8(4) . . ?
O3 C12 O4 113.0(2) . . ?
O3 C12 C7 108.1(2) . . ?
O4 C12 C7 110.6(2) . . ?
O3 C12 C6 106.5(2) . . ?
O4 C12 C6 103.9(2) . . ?
C7 C12 C6 114.7(2) . . ?
O4 C13 C14 106.4(3) . . ?
O2 C15 C16 107.8(4) . . ?
O7 C21 O6 124.3(3) . . ?
O7 C21 C22 119.1(4) . . ?
O6 C21 C22 116.6(4) . . ?
O9 C23 O8 124.2(3) . . ?
O9 C23 C24 120.0(4) . . ?
O8 C23 C24 115.8(4) . . ?
C26 C25 O10 122.9(9) . . ?
C28 C27 O11 129.5(11) . . ?

loop_
_geom_bond_atom_site_label_1
_geom_bond_atom_site_label_2
_geom_bond_distance
_geom_bond_site_symmetry_2
_geom_bond_publ_flag
Cu1 O3 1.941(2) 2_666 ?
Cu1 O3 1.941(2) . ?
Cu1 O1 1.948(2) . ?
Cu1 O1 1.948(2) 2_666 ?
Cu2 O5 1.909(2) . ?
Cu2 O6 1.951(2) . ?
Cu2 N1 1.993(3) . ?
Cu2 O1 1.999(2) . ?
Cu2 O10 2.417(3) . ?
Cu3 O5 1.890(2) 2_666 ?
Cu3 O8 1.940(2) . ?
Cu3 N2 1.981(3) . ?
Cu3 O3 1.993(2) . ?
O1 C6 1.389(3) . ?
O2 C6 1.417(3) . ?
O2 C15 1.439(4) . ?
O3 C12 1.395(3) . ?
O4 C12 1.411(3) . ?
O4 C13 1.433(4) . ?
O5 Cu3 1.890(2) 2_666 ?
N1 C5 1.340(4) . ?
N1 C1 1.346(4) . ?
N2 C7 1.335(4) . ?
N2 C11 1.346(4) . ?
O6 C21 1.254(4) . ?
O8 C23 1.264(4) . ?
O10 C25 1.416(7) . ?
C1 C2 1.373(5) . ?
C2 C3 1.371(6) . ?
C3 C4 1.383(5) . ?
C4 C5 1.385(4) . ?
C5 C6 1.508(4) . ?
C6 C12 1.567(4) . ?
C7 C8 1.378(5) . ?
C7 C12 1.526(4) . ?
C8 C9 1.395(5) . ?
C9 C10 1.371(6) . ?
C10 C11 1.373(6) . ?
C13 C14 1.492(6) . ?
C15 C16 1.480(6) . ?
O7 C21 1.236(5) . ?
C21 C22 1.510(5) . ?
O9 C23 1.236(5) . ?
C23 C24 1.504(5) . ?
C25 C26 1.265(12) . ?
O11 C27 1.349(9) . ?
C27 C28 1.239(11) . ?
